data_7211396
loop_
_publ_author_name
'Wang, Xiuli'
'Luan, Jian'
'Lin, Hongyan'
'Xu, Chuang'
'Liu, Guocheng'
'Zhang, Juwen'
'Tian, Aixiang'

_publ_section_title
;
 The design and construction of a series of metal--organic coordination
 polymers based on two isomeric semi-rigid bis-pyridyl-bis-amide ligands
 and three aromatic polycarboxylates
;
_journal_issue 46
_journal_name_full CrystEngComm
_journal_page_first 9995
_journal_paper_doi 10.1039/c3ce41498a
_journal_volume 15
_journal_year 2013
_chemical_formula_sum 'C34 H30 Cu2 N4 O11'
_chemical_formula_weight 797.70
_chemical_name_systematic
; 
 ? 
;
_space_group_IT_number 2
_symmetry_cell_setting triclinic
_symmetry_space_group_name_Hall '-P 1'
_symmetry_space_group_name_H-M 'P -1'
_atom_sites_solution_hydrogens geom
_atom_sites_solution_primary direct
_atom_sites_solution_secondary difmap
_audit_creation_method SHELXL-97
_cell_angle_alpha 109.065(2)
_cell_angle_beta 91.359(2)
_cell_angle_gamma 106.942(2)
_cell_formula_units_Z 2
_cell_length_a 9.8769(11)
_cell_length_b 12.6544(14)
_cell_length_c 16.4665(18)
_cell_measurement_temperature 296(2)
_cell_measurement_theta_max 25.15
_cell_measurement_theta_min 2.13
_cell_volume 1844.6(4)
_computing_cell_refinement 'SMART (Bruker, 2001)'
_computing_data_collection 'SMART (Bruker, 2001)'
_computing_data_reduction 'SAINT+ (Bruker, 1999)'
_computing_molecular_graphics 'PLATON (Spek, 2003)'
_computing_publication_material 'SHELXTL (1998)'
_computing_structure_refinement 'SHELXL-97 (Sheldrick, 2008)'
_computing_structure_solution 'SHELXS-97 (Sheldrick, 2008)'
_diffrn_ambient_temperature 296(2)
_diffrn_measured_fraction_theta_full 0.994
_diffrn_measured_fraction_theta_max 0.994
_diffrn_measurement_device_type 'CCD area detector'
_diffrn_measurement_method 'phi and omega scans'
_diffrn_radiation_monochromator graphite
_diffrn_radiation_source 'fine-focus sealed tube'
_diffrn_radiation_type MoK\a
_diffrn_radiation_wavelength 0.71073
_diffrn_reflns_av_R_equivalents 0.0141
_diffrn_reflns_av_sigmaI/netI 0.0280
_diffrn_reflns_limit_h_max 9
_diffrn_reflns_limit_h_min -11
_diffrn_reflns_limit_k_max 15
_diffrn_reflns_limit_k_min -13
_diffrn_reflns_limit_l_max 18
_diffrn_reflns_limit_l_min -19
_diffrn_reflns_number 9689
_diffrn_reflns_theta_full 25.00
_diffrn_reflns_theta_max 25.00
_diffrn_reflns_theta_min 1.79
_exptl_absorpt_coefficient_mu 1.215
_exptl_absorpt_correction_T_max 0.794
_exptl_absorpt_correction_T_min 0.685
_exptl_absorpt_correction_type multi-scan
_exptl_absorpt_process_details SADABS
_exptl_crystal_colour BLUE
_exptl_crystal_density_diffrn 1.436
_exptl_crystal_density_method 'not measured'
_exptl_crystal_description BLOCK
_exptl_crystal_F_000 816
_exptl_crystal_size_max 0.32
_exptl_crystal_size_mid 0.28
_exptl_crystal_size_min 0.19
_refine_diff_density_max 0.651
_refine_diff_density_min -0.401
_refine_diff_density_rms 0.069
_refine_ls_extinction_method none
_refine_ls_goodness_of_fit_ref 1.119
_refine_ls_hydrogen_treatment constr
_refine_ls_matrix_type full
_refine_ls_number_parameters 460
_refine_ls_number_reflns 6451
_refine_ls_number_restraints 0
_refine_ls_restrained_S_all 1.119
_refine_ls_R_factor_all 0.0446
_refine_ls_R_factor_gt 0.0347
_refine_ls_shift/su_max 0.005
_refine_ls_shift/su_mean 0.000
_refine_ls_structure_factor_coef Fsqd
_refine_ls_weighting_details 'calc w=1/[\s^2^(Fo^2^)+(0.0627P)^2^+0.5659P] where P=(Fo^2^+2Fc^2^)/3'
_refine_ls_weighting_scheme calc
_refine_ls_wR_factor_gt 0.1043
_refine_ls_wR_factor_ref 0.1082
_reflns_number_gt 5370
_reflns_number_total 6451
_reflns_threshold_expression >2sigma(I)
_cod_data_source_file c3ce41498a.txt
_cod_data_source_block lj-9
_cod_depositor_comments
;
The following automatic conversions were performed:

'_symmetry_cell_setting' value 'Triclinic' changed to 'triclinic'
according to /home/saulius/struct/CIF-dictionaries/cif_core.dic
dictionary named 'cif_core.dic' version 2.4.2 from 2011-04-26.

Automatic conversion script
Id: cif_fix_values 1891 2012-01-12 08:04:46Z andrius 
;
_cod_database_code 7211396

loop_
_symmetry_equiv_pos_as_xyz
'x, y, z'
'-x, -y, -z'

loop_
_atom_site_label
_atom_site_type_symbol
_atom_site_fract_x
_atom_site_fract_y
_atom_site_fract_z
_atom_site_U_iso_or_equiv
_atom_site_adp_type
_atom_site_occupancy
_atom_site_symmetry_multiplicity
_atom_site_calc_flag
_atom_site_refinement_flags
Cu1 Cu 0.49351(3) 0.10972(3) 0.021312(19) 0.02388(11) Uani 1 1 d .
O1 O 0.2953(2) 0.01623(18) -0.03334(14) 0.0398(5) Uani 1 1 d .
N1 N -0.2852(3) -0.5795(2) -0.49509(16) 0.0368(6) Uani 1 1 d .
O1W O 0.0193(3) -0.3226(3) -0.7100(3) 0.1000(12) Uani 1 1 d .
H1WA H 0.0633 -0.3698 -0.7064 0.120 Uiso 1 1 d R
H1WB H 0.0554 -0.2919 -0.7466 0.120 Uiso 1 1 d R
Cu2 Cu -0.33315(4) -0.61292(3) -0.38764(2) 0.03262(12) Uani 1 1 d .
O2 O 0.3029(2) -0.16848(17) -0.06994(14) 0.0375(5) Uani 1 1 d .
N2 N -0.2251(3) -0.2920(2) -0.62838(17) 0.0410(6) Uani 1 1 d .
H2A H -0.1503 -0.3109 -0.6440 0.049 Uiso 1 1 calc R
O3 O -0.2943(2) -0.45040(17) -0.31324(13) 0.0385(5) Uani 1 1 d .
N3 N -0.3568(3) -0.3082(2) -0.79056(16) 0.0379(6) Uani 1 1 d .
H3A H -0.4434 -0.3070 -0.7899 0.045 Uiso 1 1 calc R
N4 N -0.5468(3) -0.7222(2) -0.95037(15) 0.0324(5) Uani 1 1 d .
O4 O -0.0917(2) -0.4841(2) -0.29030(17) 0.0535(6) Uani 1 1 d .
O5 O -0.3719(2) -0.69587(17) -0.29931(12) 0.0356(5) Uani 1 1 d .
C5 C -0.4138(3) -0.9990(2) -0.23741(17) 0.0301(6) Uani 1 1 d .
O6 O -0.3315(3) -0.78017(19) -0.43019(13) 0.0449(6) Uani 1 1 d .
O7 O -0.4495(2) -1.09176(17) -0.13312(12) 0.0334(4) Uani 1 1 d .
O8 O -0.4501(2) -0.90455(17) -0.09438(12) 0.0384(5) Uani 1 1 d .
O9 O -0.4262(2) -0.33865(19) -0.56682(14) 0.0427(5) Uani 1 1 d .
C9 C -0.3856(3) -0.8949(2) -0.25412(17) 0.0313(6) Uani 1 1 d .
H9A H -0.3754 -0.8245 -0.2092 0.038 Uiso 1 1 calc R
O10 O -0.2124(3) -0.4136(2) -0.8497(2) 0.0716(8) Uani 1 1 d .
C13 C -0.3559(3) -0.7854(3) -0.35660(18) 0.0327(6) Uani 1 1 d .
C14 C -0.2794(3) -0.4614(3) -0.58354(19) 0.0366(7) Uani 1 1 d .
C15 C -0.2518(4) -0.0933(3) -0.7538(2) 0.0462(8) Uani 1 1 d .
H15A H -0.3454 -0.0854 -0.7440 0.055 Uiso 1 1 calc R
H15B H -0.2410 -0.1024 -0.8139 0.055 Uiso 1 1 calc R
C16 C -0.3724(3) -0.8955(3) -0.33824(18) 0.0349(7) Uani 1 1 d .
C17 C 0.0924(3) -0.1381(2) -0.11577(17) 0.0286(6) Uani 1 1 d .
C20 C -0.2453(4) -0.1885(3) -0.6421(2) 0.0393(7) Uani 1 1 d .
H20A H -0.3390 -0.1836 -0.6265 0.047 Uiso 1 1 calc R
C21 C 0.0311(3) -0.2551(2) -0.16893(17) 0.0304(6) Uani 1 1 d .
H21A H 0.0808 -0.3085 -0.1735 0.037 Uiso 1 1 calc R
C22 C -0.4616(3) -0.5112(2) -0.88384(19) 0.0347(7) Uani 1 1 d .
C25 C 0.2410(3) -0.0943(2) -0.06922(16) 0.0290(6) Uani 1 1 d .
C26 C -0.1659(3) -0.4186(3) -0.27617(19) 0.0350(7) Uani 1 1 d .
C28 C -0.1041(3) -0.2930(2) -0.21533(18) 0.0314(6) Uani 1 1 d .
C29 C -0.4427(3) -0.6218(2) -0.90947(19) 0.0362(7) Uani 1 1 d .
H29A H -0.3523 -0.6258 -0.8973 0.043 Uiso 1 1 calc R
C30 C -0.4396(3) -0.9983(2) -0.14761(17) 0.0288(6) Uani 1 1 d .
C31 C -0.5977(3) -0.5069(3) -0.9023(2) 0.0421(7) Uani 1 1 d .
H31A H -0.6157 -0.4351 -0.8855 0.051 Uiso 1 1 calc R
C32 C -0.4266(4) -1.1035(3) -0.30442(19) 0.0414(7) Uani 1 1 d .
H32A H -0.4459 -1.1735 -0.2931 0.050 Uiso 1 1 calc R
C34 C 0.0153(3) -0.0598(3) -0.10828(19) 0.0373(7) Uani 1 1 d .
H34A H 0.0556 0.0189 -0.0732 0.045 Uiso 1 1 calc R
C35 C -0.2422(3) -0.2021(2) -0.73746(19) 0.0349(7) Uani 1 1 d .
H35A H -0.1510 -0.2129 -0.7535 0.042 Uiso 1 1 calc R
C36 C -0.3333(4) -0.4065(3) -0.8398(2) 0.0407(7) Uani 1 1 d .
C37 C -0.1800(3) -0.2142(3) -0.2054(2) 0.0409(7) Uani 1 1 d .
H37A H -0.2718 -0.2398 -0.2347 0.049 Uiso 1 1 calc R
C38 C -0.3167(3) -0.3577(2) -0.59313(18) 0.0339(7) Uani 1 1 d .
C39 C -0.3100(3) -0.4881(2) -0.50978(19) 0.0343(6) Uani 1 1 d .
H39A H -0.3497 -0.4405 -0.4683 0.041 Uiso 1 1 calc R
C41 C -0.1205(3) -0.0979(3) -0.1525(2) 0.0452(8) Uani 1 1 d .
H41A H -0.1717 -0.0453 -0.1465 0.054 Uiso 1 1 calc R
C42 C -0.4110(4) -1.1045(3) -0.3877(2) 0.0531(9) Uani 1 1 d .
H42A H -0.4186 -1.1747 -0.4322 0.064 Uiso 1 1 calc R
C43 C -0.1315(4) -0.0769(3) -0.5847(2) 0.0544(9) Uani 1 1 d .
H43A H -0.0379 -0.0834 -0.5965 0.065 Uiso 1 1 calc R
H43B H -0.1390 -0.0684 -0.5244 0.065 Uiso 1 1 calc R
C44 C -0.7044(4) -0.6093(3) -0.9454(2) 0.0466(8) Uani 1 1 d .
H44A H -0.7956 -0.6080 -0.9592 0.056 Uiso 1 1 calc R
C45 C -0.6759(3) -0.7139(3) -0.9680(2) 0.0409(7) Uani 1 1 d .
H45A H -0.7499 -0.7829 -0.9971 0.049 Uiso 1 1 calc R
C46 C -0.3839(4) -1.0005(3) -0.40474(19) 0.0463(8) Uani 1 1 d .
H46A H -0.3733 -1.0010 -0.4608 0.056 Uiso 1 1 calc R
C47 C -0.1378(4) 0.0179(3) -0.6953(2) 0.0562(9) Uani 1 1 d .
H47A H -0.1501 0.0859 -0.7058 0.067 Uiso 1 1 calc R
H47B H -0.0442 0.0135 -0.7090 0.067 Uiso 1 1 calc R
C48 C -0.2299(5) -0.6484(3) -0.5554(3) 0.0635(12) Uani 1 1 d .
H48A H -0.2140 -0.7130 -0.5466 0.076 Uiso 1 1 calc R
C49 C -0.2205(5) -0.5327(3) -0.6450(3) 0.0667(12) Uani 1 1 d .
H49A H -0.1981 -0.5176 -0.6955 0.080 Uiso 1 1 calc R
C51 C -0.1960(6) -0.6269(4) -0.6296(3) 0.0887(18) Uani 1 1 d .
H51A H -0.1562 -0.6759 -0.6699 0.106 Uiso 1 1 calc R
C52 C -0.1464(5) 0.0335(3) -0.6001(2) 0.0645(11) Uani 1 1 d .
H52A H -0.2371 0.0437 -0.5847 0.077 Uiso 1 1 calc R
H52B H -0.0705 0.1030 -0.5640 0.077 Uiso 1 1 calc R

loop_
_atom_site_aniso_label
_atom_site_aniso_U_11
_atom_site_aniso_U_22
_atom_site_aniso_U_33
_atom_site_aniso_U_23
_atom_site_aniso_U_13
_atom_site_aniso_U_12
Cu1 0.02912(19) 0.02164(18) 0.02115(18) 0.00825(13) 0.00026(13) 0.00776(14)
O1 0.0338(11) 0.0326(11) 0.0440(12) 0.0046(10) -0.0092(9) 0.0084(9)
N1 0.0447(15) 0.0329(13) 0.0391(14) 0.0203(11) 0.0116(12) 0.0124(12)
O1W 0.069(2) 0.098(3) 0.166(4) 0.072(3) 0.027(2) 0.045(2)
Cu2 0.0439(2) 0.0280(2) 0.0273(2) 0.01368(15) 0.00196(15) 0.00889(16)
O2 0.0312(11) 0.0324(11) 0.0443(12) 0.0119(9) -0.0045(9) 0.0059(9)
N2 0.0439(15) 0.0389(14) 0.0478(16) 0.0263(13) 0.0047(12) 0.0117(12)
O3 0.0352(11) 0.0331(11) 0.0390(12) 0.0098(9) -0.0086(9) 0.0031(9)
N3 0.0393(14) 0.0277(13) 0.0403(14) 0.0051(11) -0.0035(11) 0.0098(11)
N4 0.0412(14) 0.0255(12) 0.0308(13) 0.0086(10) 0.0005(10) 0.0129(11)
O4 0.0434(13) 0.0370(12) 0.0691(17) 0.0041(11) -0.0036(11) 0.0140(11)
O5 0.0488(12) 0.0307(11) 0.0293(11) 0.0137(9) 0.0045(9) 0.0120(10)
C5 0.0367(16) 0.0338(15) 0.0249(14) 0.0144(12) 0.0042(12) 0.0139(13)
O6 0.0777(16) 0.0395(12) 0.0284(11) 0.0207(10) 0.0160(11) 0.0240(12)
O7 0.0455(12) 0.0352(11) 0.0287(10) 0.0186(9) 0.0096(9) 0.0174(9)
O8 0.0628(14) 0.0329(11) 0.0249(10) 0.0135(9) 0.0113(10) 0.0187(10)
O9 0.0492(14) 0.0414(12) 0.0396(12) 0.0160(10) 0.0046(10) 0.0152(11)
C9 0.0406(16) 0.0305(14) 0.0244(14) 0.0101(12) 0.0041(12) 0.0132(13)
O10 0.0410(15) 0.0469(15) 0.101(2) -0.0079(14) -0.0004(14) 0.0156(12)
C13 0.0404(17) 0.0337(15) 0.0262(15) 0.0133(13) 0.0022(12) 0.0118(13)
C14 0.0439(18) 0.0312(15) 0.0360(16) 0.0177(13) 0.0064(13) 0.0068(14)
C15 0.060(2) 0.0378(17) 0.0420(18) 0.0230(15) 0.0000(16) 0.0081(16)
C16 0.0500(18) 0.0334(15) 0.0270(15) 0.0157(12) 0.0079(13) 0.0158(14)
C17 0.0255(14) 0.0340(15) 0.0230(13) 0.0077(12) 0.0035(11) 0.0068(12)
C20 0.0462(18) 0.0295(15) 0.0421(18) 0.0166(14) -0.0005(14) 0.0078(14)
C21 0.0297(15) 0.0331(15) 0.0300(15) 0.0124(12) 0.0045(12) 0.0107(12)
C22 0.0422(17) 0.0276(14) 0.0335(16) 0.0077(12) 0.0024(13) 0.0135(13)
C25 0.0289(14) 0.0337(15) 0.0208(13) 0.0073(12) 0.0033(11) 0.0073(13)
C26 0.0354(16) 0.0330(15) 0.0333(16) 0.0124(13) 0.0015(13) 0.0054(13)
C28 0.0298(15) 0.0335(15) 0.0271(14) 0.0099(12) 0.0019(12) 0.0053(12)
C29 0.0374(16) 0.0289(15) 0.0406(17) 0.0090(13) -0.0020(13) 0.0121(13)
C30 0.0282(14) 0.0344(15) 0.0262(14) 0.0144(12) 0.0022(11) 0.0093(12)
C31 0.0468(19) 0.0286(15) 0.0490(19) 0.0056(14) -0.0030(15) 0.0187(14)
C32 0.065(2) 0.0328(16) 0.0328(16) 0.0149(13) 0.0054(15) 0.0211(16)
C34 0.0346(16) 0.0334(15) 0.0355(16) 0.0016(13) 0.0017(13) 0.0104(13)
C35 0.0370(16) 0.0282(15) 0.0369(16) 0.0111(13) -0.0021(13) 0.0072(13)
C36 0.0441(19) 0.0295(16) 0.0439(18) 0.0075(14) -0.0022(14) 0.0115(14)
C37 0.0283(15) 0.0435(18) 0.0449(18) 0.0103(15) -0.0037(13) 0.0091(14)
C38 0.0419(18) 0.0297(15) 0.0242(14) 0.0097(12) -0.0047(12) 0.0031(13)
C39 0.0421(17) 0.0280(14) 0.0322(15) 0.0119(12) 0.0022(13) 0.0092(13)
C41 0.0374(18) 0.0415(18) 0.053(2) 0.0051(15) 0.0001(15) 0.0200(15)
C42 0.098(3) 0.0387(18) 0.0292(17) 0.0100(14) 0.0121(17) 0.0331(19)
C43 0.069(2) 0.0396(18) 0.0414(19) 0.0145(16) -0.0114(17) -0.0013(17)
C44 0.0389(18) 0.0389(18) 0.059(2) 0.0101(16) -0.0047(15) 0.0172(15)
C45 0.0433(18) 0.0306(16) 0.0420(18) 0.0070(13) -0.0039(14) 0.0092(14)
C46 0.079(2) 0.0469(18) 0.0240(15) 0.0165(14) 0.0150(15) 0.0303(18)
C47 0.074(3) 0.0320(17) 0.059(2) 0.0235(16) 0.0034(19) 0.0023(17)
C48 0.098(3) 0.055(2) 0.073(3) 0.045(2) 0.049(2) 0.048(2)
C49 0.112(4) 0.060(2) 0.061(2) 0.043(2) 0.052(2) 0.048(2)
C51 0.158(5) 0.076(3) 0.089(3) 0.058(3) 0.087(3) 0.081(3)
C52 0.091(3) 0.0303(18) 0.056(2) 0.0107(17) -0.004(2) 0.0014(19)

loop_
_atom_type_symbol
_atom_type_description
_atom_type_scat_dispersion_real
_atom_type_scat_dispersion_imag
_atom_type_scat_source
C C 0.0033 0.0016 'International Tables Vol C Tables 4.2.6.8 and 6.1.1.4'
H H 0.0000 0.0000 'International Tables Vol C Tables 4.2.6.8 and 6.1.1.4'
N N 0.0061 0.0033 'International Tables Vol C Tables 4.2.6.8 and 6.1.1.4'
O O 0.0106 0.0060 'International Tables Vol C Tables 4.2.6.8 and 6.1.1.4'
Cu Cu 0.3201 1.2651 'International Tables Vol C Tables 4.2.6.8 and 6.1.1.4'

loop_
_geom_angle_atom_site_label_1
_geom_angle_atom_site_label_2
_geom_angle_atom_site_label_3
_geom_angle
_geom_angle_site_symmetry_1
_geom_angle_site_symmetry_3
O8 Cu1 O7 167.02(8) 1_665 2_545
O8 Cu1 O2 89.47(9) 1_665 2_655
O7 Cu1 O2 87.18(9) 2_545 2_655
O8 Cu1 O1 89.10(9) 1_665 .
O7 Cu1 O1 91.40(9) 2_545 .
O2 Cu1 O1 167.30(8) 2_655 .
O8 Cu1 N4 97.15(8) 1_665 1_666
O7 Cu1 N4 95.76(8) 2_545 1_666
O2 Cu1 N4 99.23(9) 2_655 1_666
O1 Cu1 N4 93.47(9) . 1_666
O8 Cu1 Cu1 83.30(6) 1_665 2_655
O7 Cu1 Cu1 84.06(6) 2_545 2_655
O2 Cu1 Cu1 88.28(6) 2_655 2_655
O1 Cu1 Cu1 79.02(6) . 2_655
N4 Cu1 Cu1 172.47(7) 1_666 2_655
C25 O1 Cu1 128.96(18) . .
C48 N1 C39 118.2(3) . .
C48 N1 Cu2 121.0(2) . .
C39 N1 Cu2 120.8(2) . .
O3 Cu2 N1 96.34(10) . .
O3 Cu2 O6 160.21(9) . .
N1 Cu2 O6 96.86(9) . .
O3 Cu2 O5 100.75(8) . .
N1 Cu2 O5 161.85(9) . .
O6 Cu2 O5 65.06(8) . .
O3 Cu2 O9 99.95(8) . 2_444
N1 Cu2 O9 90.28(9) . 2_444
O6 Cu2 O9 94.67(9) . 2_444
O5 Cu2 O9 92.73(8) . 2_444
O3 Cu2 C13 131.87(9) . .
N1 Cu2 C13 129.24(10) . .
O6 Cu2 C13 32.42(9) . .
O5 Cu2 C13 32.64(9) . .
O9 Cu2 C13 94.96(9) 2_444 .
C25 O2 Cu1 118.26(18) . 2_655
C38 N2 C20 122.9(3) . .
C26 O3 Cu2 105.04(18) . .
C36 N3 C35 123.2(3) . .
C29 N4 C45 116.9(2) . .
C29 N4 Cu1 119.94(19) . 1_444
C45 N4 Cu1 123.0(2) . 1_444
C13 O5 Cu2 87.32(16) . .
C9 C5 C32 119.9(3) . .
C9 C5 C30 119.3(2) . .
C32 C5 C30 120.8(2) . .
C13 O6 Cu2 89.00(17) . .
C30 O7 Cu1 122.45(18) . 2_545
C30 O8 Cu1 123.55(17) . 1_445
C38 O9 Cu2 141.15(19) . 2_444
C5 C9 C16 120.0(3) . .
O6 C13 O5 118.6(2) . .
O6 C13 C16 120.9(3) . .
O5 C13 C16 120.5(2) . .
O6 C13 Cu2 58.58(14) . .
O5 C13 Cu2 60.03(14) . .
C16 C13 Cu2 179.0(2) . .
C39 C14 C49 118.1(3) . .
C39 C14 C38 117.7(3) . .
C49 C14 C38 124.2(3) . .
C35 C15 C47 111.8(3) . .
C46 C16 C9 119.6(3) . .
C46 C16 C13 120.9(3) . .
C9 C16 C13 119.3(3) . .
C21 C17 C34 119.0(3) . .
C21 C17 C25 121.2(2) . .
C34 C17 C25 119.7(2) . .
N2 C20 C43 110.4(3) . .
N2 C20 C35 109.7(2) . .
C43 C20 C35 111.0(3) . .
C17 C21 C28 120.5(3) . .
C31 C22 C29 117.4(3) . .
C31 C22 C36 125.3(3) . .
C29 C22 C36 117.3(3) . .
O2 C25 O1 125.2(3) . .
O2 C25 C17 118.4(2) . .
O1 C25 C17 116.4(2) . .
O4 C26 O3 123.2(3) . .
O4 C26 C28 119.7(3) . .
O3 C26 C28 117.1(3) . .
C37 C28 C21 119.5(3) . .
C37 C28 C26 120.7(3) . .
C21 C28 C26 119.8(3) . .
N4 C29 C22 123.7(3) . .
O7 C30 O8 126.3(2) . .
O7 C30 C5 116.9(2) . .
O8 C30 C5 116.8(2) . .
C44 C31 C22 119.1(3) . .
C42 C32 C5 120.5(3) . .
C41 C34 C17 120.6(3) . .
N3 C35 C15 111.8(2) . .
N3 C35 C20 109.5(2) . .
C15 C35 C20 111.7(3) . .
O10 C36 N3 122.9(3) . .
O10 C36 C22 120.1(3) . .
N3 C36 C22 117.0(3) . .
C41 C37 C28 120.5(3) . .
O9 C38 N2 124.6(3) . .
O9 C38 C14 119.3(3) . .
N2 C38 C14 116.1(3) . .
N1 C39 C14 123.1(3) . .
C37 C41 C34 119.9(3) . .
C32 C42 C46 119.8(3) . .
C20 C43 C52 111.7(3) . .
C31 C44 C45 119.4(3) . .
N4 C45 C44 123.5(3) . .
C42 C46 C16 120.2(3) . .
C15 C47 C52 111.3(3) . .
N1 C48 C51 121.9(3) . .
C51 C49 C14 118.4(3) . .
C48 C51 C49 120.3(3) . .
C47 C52 C43 108.9(3) . .

loop_
_geom_bond_atom_site_label_1
_geom_bond_atom_site_label_2
_geom_bond_distance
_geom_bond_site_symmetry_2
Cu1 O8 1.9637(19) 1_665
Cu1 O7 1.9707(18) 2_545
Cu1 O2 1.975(2) 2_655
Cu1 O1 1.978(2) .
Cu1 N4 2.181(2) 1_666
Cu1 Cu1 2.6756(7) 2_655
O1 C25 1.266(3) .
N1 C48 1.335(4) .
N1 C39 1.342(4) .
N1 Cu2 1.986(2) .
Cu2 O3 1.936(2) .
Cu2 O6 2.006(2) .
Cu2 O5 2.0380(19) .
Cu2 O9 2.314(2) 2_444
Cu2 C13 2.350(3) .
O2 C25 1.257(3) .
O2 Cu1 1.975(2) 2_655
N2 C38 1.323(4) .
N2 C20 1.466(4) .
O3 C26 1.283(4) .
N3 C36 1.333(4) .
N3 C35 1.466(4) .
N4 C29 1.331(4) .
N4 C45 1.342(4) .
N4 Cu1 2.181(2) 1_444
O4 C26 1.231(4) .
O5 C13 1.269(3) .
C5 C9 1.384(4) .
C5 C32 1.388(4) .
C5 C30 1.504(4) .
O6 C13 1.260(3) .
O7 C30 1.258(3) .
O7 Cu1 1.9707(18) 2_545
O8 C30 1.259(3) .
O8 Cu1 1.9637(19) 1_445
O9 C38 1.233(4) .
O9 Cu2 2.314(2) 2_444
C9 C16 1.392(4) .
O10 C36 1.234(4) .
C13 C16 1.485(4) .
C14 C39 1.381(4) .
C14 C49 1.384(5) .
C14 C38 1.515(4) .
C15 C35 1.515(4) .
C15 C47 1.522(5) .
C16 C46 1.391(4) .
C17 C21 1.389(4) .
C17 C34 1.394(4) .
C17 C25 1.498(4) .
C20 C43 1.518(4) .
C20 C35 1.525(4) .
C21 C28 1.391(4) .
C22 C31 1.392(4) .
C22 C29 1.394(4) .
C22 C36 1.495(4) .
C26 C28 1.506(4) .
C28 C37 1.385(4) .
C31 C44 1.364(5) .
C32 C42 1.380(4) .
C34 C41 1.381(4) .
C37 C41 1.380(4) .
C42 C46 1.386(4) .
C43 C52 1.545(5) .
C44 C45 1.367(4) .
C47 C52 1.523(5) .
C48 C51 1.365(5) .
C49 C51 1.382(5) .
